data_1519733
loop_
_publ_author_name
'Butts, Craig'
'Coles, Simon J.'
'Hursthouse, Michael B.'

_publ_section_title
;
 C11H15F6N2P
;
_journal_name_full 'Crystal Structure Report Archive'
_journal_page_first 967
_journal_year 2004
_chemical_formula_sum 'C11 H15 F6 N2 P'
_chemical_formula_weight 320.22
_space_group_IT_number 61
_symmetry_cell_setting orthorhombic
_symmetry_space_group_name_Hall '-P 2ac 2ab'
_symmetry_space_group_name_H-M 'P b c a'
_atom_sites_solution_hydrogens geom
_atom_sites_solution_primary direct
_atom_sites_solution_secondary difmap
_cell_angle_alpha 90.00
_cell_angle_beta 90.00
_cell_angle_gamma 90.00
_cell_formula_units_Z 8
_cell_length_a 9.20170(10)
_cell_length_b 16.0731(3)
_cell_length_c 18.2782(4)
_cell_measurement_reflns_used 35728
_cell_measurement_temperature 120(2)
_cell_measurement_theta_max 27.48
_cell_measurement_theta_min 2.91
_cell_volume 2703.34(8)
_computing_cell_refinement 'DENZO, COLLECT'
_computing_data_reduction 'DENZO, COLLECT'
_computing_molecular_graphics 'CAMERON (Watkin, Pearce 1995)'
_computing_structure_refinement 'SHELXL-97 (Sheldrick, 1997)'
_computing_structure_solution 'SHELXS-97 (Sheldrick, 1997)'
_diffrn_ambient_temperature 120(2)
_diffrn_detector_area_resol_mean 9.091
_diffrn_measured_fraction_theta_full 0.996
_diffrn_measured_fraction_theta_max 0.996
_diffrn_measurement_device_type 'Nonius KappaCCD Area Detector'
_diffrn_measurement_method '\\f and \\w scans to fill Ewald Sphere'
_diffrn_radiation_monochromator graphite
_diffrn_radiation_source 'Nonius FR591 rotating anode'
_diffrn_radiation_type MoK\a
_diffrn_radiation_wavelength 0.71073
_diffrn_reflns_av_R_equivalents 0.0861
_diffrn_reflns_av_sigmaI/netI 0.0341
_diffrn_reflns_limit_h_max 11
_diffrn_reflns_limit_h_min -11
_diffrn_reflns_limit_k_max 20
_diffrn_reflns_limit_k_min -20
_diffrn_reflns_limit_l_max 23
_diffrn_reflns_limit_l_min -17
_diffrn_reflns_number 24154
_diffrn_reflns_theta_full 27.48
_diffrn_reflns_theta_max 27.48
_diffrn_reflns_theta_min 3.14
_exptl_absorpt_coefficient_mu 0.265
_exptl_absorpt_correction_T_max 0.9490
_exptl_absorpt_correction_T_min 0.8902
_exptl_absorpt_correction_type multi-scan
_exptl_absorpt_process_details 'SORTAV (R.H.BLessing, 1995, 1997)'
_exptl_crystal_colour colourless
_exptl_crystal_density_diffrn 1.574
_exptl_crystal_density_method 'not measured'
_exptl_crystal_description block
_exptl_crystal_F_000 1312
_exptl_crystal_size_max 0.45
_exptl_crystal_size_mid 0.30
_exptl_crystal_size_min 0.20
_refine_diff_density_max 0.426
_refine_diff_density_min -0.431
_refine_diff_density_rms 0.079
_refine_ls_extinction_coef 0.0111(11)
_refine_ls_extinction_expression Fc^*^=kFc[1+0.001xFc^2^\l^3^/sin(2\q)]^-1/4^
_refine_ls_extinction_method SHELXL
_refine_ls_goodness_of_fit_ref 1.038
_refine_ls_hydrogen_treatment constr
_refine_ls_matrix_type full
_refine_ls_number_parameters 184
_refine_ls_number_reflns 3078
_refine_ls_number_restraints 0
_refine_ls_restrained_S_all 1.038
_refine_ls_R_factor_all 0.0505
_refine_ls_R_factor_gt 0.0431
_refine_ls_shift/su_max 0.021
_refine_ls_shift/su_mean 0.001
_refine_ls_structure_factor_coef Fsqd
_refine_ls_weighting_details 'calc w=1/[\s^2^(Fo^2^)+(0.0650P)^2^+1.6559P] where P=(Fo^2^+2Fc^2^)/3'
_refine_ls_weighting_scheme calc
_refine_ls_wR_factor_gt 0.1204
_refine_ls_wR_factor_ref 0.1265
_reflns_number_gt 2653
_reflns_number_total 3078
_reflns_threshold_expression >2sigma(I)
_cod_data_source_file eCrystal-967.cif
_cod_data_source_block 04src0088
_cod_depositor_comments
;
Citation :
Butts, Craig and Coles, Simon J. and Hursthouse, Michael B. (2004) 
University of Southampton, Crystal Structure Report Archive. 
(doi:10.5258/ecrystals/967)

More at:
http://ecrystals.chem.soton.ac.uk/967/

The following automatic conversions were performed:

'_symmetry_cell_setting' value 'Orthorhombic' changed to
'orthorhombic' according to the built-in table from CIF Core
dictionary named 'cif_core.dic' version 2.4.1 from 2010-06-29.

Automatic conversion script
Id: cif_fix_values 3392 2015-05-12 13:50:21Z andrius 
;
_cod_original_sg_symbol_H-M Pbca
_cod_database_code 1519733

loop_
_symmetry_equiv_pos_as_xyz
'x, y, z'
'-x+1/2, -y, z+1/2'
'x+1/2, -y+1/2, -z'
'-x, y+1/2, -z+1/2'
'-x, -y, -z'
'x-1/2, y, -z-1/2'
'-x-1/2, y-1/2, z'
'x, -y-1/2, z-1/2'

loop_
_atom_site_label
_atom_site_type_symbol
_atom_site_fract_x
_atom_site_fract_y
_atom_site_fract_z
_atom_site_U_iso_or_equiv
_atom_site_adp_type
_atom_site_occupancy
_atom_site_symmetry_multiplicity
_atom_site_calc_flag
_atom_site_refinement_flags
_atom_site_disorder_assembly
_atom_site_disorder_group
C1 C 0.69613(17) 0.41200(9) 0.57014(9) 0.0215(3) Uani 1 1 d . . .
C2 C 0.78104(19) 0.42809(11) 0.50895(9) 0.0257(4) Uani 1 1 d . . .
H2 H 0.8423 0.3870 0.4880 0.031 Uiso 1 1 calc R . .
C3 C 0.7710(2) 0.50746(11) 0.48042(10) 0.0294(4) Uani 1 1 d . . .
H3 H 0.8277 0.5215 0.4387 0.035 Uiso 1 1 calc R . .
C4 C 0.6799(2) 0.56789(10) 0.51111(10) 0.0282(4) Uani 1 1 d . . .
H4 H 0.6755 0.6214 0.4892 0.034 Uiso 1 1 calc R . .
C5 C 0.59613(19) 0.55219(10) 0.57227(9) 0.0246(4) Uani 1 1 d . . .
H5 H 0.5347 0.5933 0.5932 0.030 Uiso 1 1 calc R . .
C6 C 0.60711(17) 0.47251(10) 0.60135(9) 0.0212(3) Uani 1 1 d . . .
C7 C 0.58532(18) 0.35672(10) 0.66529(9) 0.0225(3) Uani 1 1 d . . .
H7 H 0.5551 0.3178 0.7014 0.027 Uiso 1 1 calc R . .
C8 C 0.7455(2) 0.25943(10) 0.59728(10) 0.0282(4) Uani 1 1 d . . .
H8A H 0.7439 0.2257 0.6419 0.042 Uiso 1 1 calc R . .
H8B H 0.8462 0.2674 0.5814 0.042 Uiso 1 1 calc R . .
H8C H 0.6909 0.2309 0.5587 0.042 Uiso 1 1 calc R . .
C9 C 0.44630(18) 0.47679(10) 0.71490(9) 0.0245(4) Uani 1 1 d . . .
H9A H 0.3931 0.4344 0.7437 0.029 Uiso 1 1 calc R . .
H9B H 0.3738 0.5114 0.6889 0.029 Uiso 1 1 calc R . .
C10 C 0.53422(19) 0.53129(11) 0.76623(10) 0.0277(4) Uani 1 1 d . . .
H10A H 0.6083 0.4969 0.7913 0.033 Uiso 1 1 calc R . .
H10B H 0.5854 0.5746 0.7376 0.033 Uiso 1 1 calc R . .
C11 C 0.4377(2) 0.57255(12) 0.82273(11) 0.0333(4) Uani 1 1 d . . .
H11A H 0.3620 0.6049 0.7979 0.050 Uiso 1 1 calc R . .
H11B H 0.4963 0.6096 0.8534 0.050 Uiso 1 1 calc R . .
H11C H 0.3922 0.5298 0.8534 0.050 Uiso 1 1 calc R . .
N1 N 0.67886(15) 0.34046(8) 0.61195(7) 0.0220(3) Uani 1 1 d . . .
N2 N 0.53975(15) 0.43505(8) 0.66120(8) 0.0217(3) Uani 1 1 d . . .
F1 F 0.21512(14) 0.15112(7) 0.64947(7) 0.0422(3) Uani 1 1 d . . .
F2 F 0.05377(12) 0.24513(7) 0.69217(7) 0.0385(3) Uani 1 1 d . . .
F3 F 0.29125(13) 0.25743(8) 0.72035(7) 0.0409(3) Uani 1 1 d . . .
F4 F 0.18901(17) 0.34874(7) 0.64330(7) 0.0521(4) Uani 1 1 d . . .
F5 F 0.34889(13) 0.25415(6) 0.59983(6) 0.0339(3) Uani 1 1 d . . .
F6 F 0.11117(14) 0.24246(8) 0.57187(6) 0.0435(3) Uani 1 1 d . . .
P1 P 0.20117(5) 0.25000(2) 0.64610(2) 0.02283(16) Uani 1 1 d . . .

loop_
_atom_site_aniso_label
_atom_site_aniso_U_11
_atom_site_aniso_U_22
_atom_site_aniso_U_33
_atom_site_aniso_U_23
_atom_site_aniso_U_13
_atom_site_aniso_U_12
C1 0.0239(8) 0.0174(7) 0.0233(8) -0.0009(6) -0.0047(6) -0.0019(6)
C2 0.0297(9) 0.0244(8) 0.0230(8) -0.0040(6) 0.0001(7) -0.0024(6)
C3 0.0374(10) 0.0281(9) 0.0227(8) 0.0007(6) 0.0010(7) -0.0063(7)
C4 0.0394(10) 0.0184(7) 0.0268(9) 0.0006(6) -0.0063(7) -0.0061(7)
C5 0.0281(8) 0.0182(7) 0.0274(9) -0.0021(6) -0.0050(7) -0.0003(6)
C6 0.0213(8) 0.0203(7) 0.0218(8) -0.0008(6) -0.0026(6) -0.0025(6)
C7 0.0227(8) 0.0200(7) 0.0247(8) 0.0006(6) -0.0021(6) -0.0025(6)
C8 0.0345(10) 0.0201(8) 0.0300(9) -0.0011(6) -0.0012(8) 0.0058(7)
C9 0.0204(8) 0.0246(8) 0.0284(9) -0.0027(6) 0.0046(6) -0.0002(6)
C10 0.0228(8) 0.0310(9) 0.0293(9) -0.0048(7) 0.0030(7) -0.0013(7)
C11 0.0296(9) 0.0374(10) 0.0328(10) -0.0083(8) 0.0056(8) -0.0005(7)
N1 0.0249(7) 0.0178(6) 0.0232(7) 0.0005(5) -0.0020(5) 0.0011(5)
N2 0.0216(7) 0.0198(6) 0.0238(7) -0.0006(5) 0.0005(5) -0.0005(5)
F1 0.0537(8) 0.0238(6) 0.0493(8) 0.0019(5) 0.0096(6) -0.0051(5)
F2 0.0274(6) 0.0591(8) 0.0289(6) -0.0080(5) 0.0055(5) -0.0055(5)
F3 0.0347(7) 0.0621(8) 0.0260(6) -0.0028(5) -0.0065(5) -0.0093(5)
F4 0.0772(10) 0.0224(6) 0.0565(9) 0.0020(5) 0.0149(7) 0.0076(6)
F5 0.0295(6) 0.0398(6) 0.0323(6) 0.0002(4) 0.0069(5) -0.0067(4)
F6 0.0321(7) 0.0733(9) 0.0252(6) -0.0047(5) -0.0043(5) 0.0038(5)
P1 0.0243(3) 0.0228(3) 0.0214(3) -0.00053(15) 0.00039(16) -0.00279(15)

loop_
_atom_type_symbol
_atom_type_description
_atom_type_scat_dispersion_real
_atom_type_scat_dispersion_imag
_atom_type_scat_source
C C 0.0033 0.0016 'International Tables Vol C Tables 4.2.6.8 and 6.1.1.4'
H H 0.0000 0.0000 'International Tables Vol C Tables 4.2.6.8 and 6.1.1.4'
N N 0.0061 0.0033 'International Tables Vol C Tables 4.2.6.8 and 6.1.1.4'
F F 0.0171 0.0103 'International Tables Vol C Tables 4.2.6.8 and 6.1.1.4'
P P 0.1023 0.0942 'International Tables Vol C Tables 4.2.6.8 and 6.1.1.4'

loop_
_geom_angle_atom_site_label_1
_geom_angle_atom_site_label_2
_geom_angle_atom_site_label_3
_geom_angle
_geom_angle_site_symmetry_1
_geom_angle_site_symmetry_3
C2 C1 N1 131.40(15) . .
C2 C1 C6 122.04(15) . .
N1 C1 C6 106.56(14) . .
C3 C2 C1 116.02(16) . .
C3 C2 H2 122.0 . .
C1 C2 H2 122.0 . .
C2 C3 C4 121.94(17) . .
C2 C3 H3 119.0 . .
C4 C3 H3 119.0 . .
C5 C4 C3 122.12(16) . .
C5 C4 H4 118.9 . .
C3 C4 H4 118.9 . .
C4 C5 C6 115.93(15) . .
C4 C5 H5 122.0 . .
C6 C5 H5 122.0 . .
C5 C6 C1 121.94(15) . .
C5 C6 N2 131.73(15) . .
C1 C6 N2 106.33(14) . .
N1 C7 N2 110.49(14) . .
N1 C7 H7 124.8 . .
N2 C7 H7 124.8 . .
N1 C8 H8A 109.5 . .
N1 C8 H8B 109.5 . .
H8A C8 H8B 109.5 . .
N1 C8 H8C 109.5 . .
H8A C8 H8C 109.5 . .
H8B C8 H8C 109.5 . .
N2 C9 C10 111.42(14) . .
N2 C9 H9A 109.3 . .
C10 C9 H9A 109.3 . .
N2 C9 H9B 109.3 . .
C10 C9 H9B 109.3 . .
H9A C9 H9B 108.0 . .
C11 C10 C9 111.20(15) . .
C11 C10 H10A 109.4 . .
C9 C10 H10A 109.4 . .
C11 C10 H10B 109.4 . .
C9 C10 H10B 109.4 . .
H10A C10 H10B 108.0 . .
C10 C11 H11A 109.5 . .
C10 C11 H11B 109.5 . .
H11A C11 H11B 109.5 . .
C10 C11 H11C 109.5 . .
H11A C11 H11C 109.5 . .
H11B C11 H11C 109.5 . .
C7 N1 C1 108.38(13) . .
C7 N1 C8 125.56(14) . .
C1 N1 C8 125.96(14) . .
C7 N2 C6 108.24(13) . .
C7 N2 C9 125.48(14) . .
C6 N2 C9 126.01(14) . .
F4 P1 F6 90.68(7) . .
F4 P1 F3 89.39(7) . .
F6 P1 F3 179.93(8) . .
F4 P1 F1 179.31(9) . .
F6 P1 F1 89.93(7) . .
F3 P1 F1 90.00(7) . .
F4 P1 F2 90.36(7) . .
F6 P1 F2 90.22(6) . .
F3 P1 F2 89.80(6) . .
F1 P1 F2 89.95(6) . .
F4 P1 F5 90.07(7) . .
F6 P1 F5 89.69(7) . .
F3 P1 F5 90.29(6) . .
F1 P1 F5 89.63(6) . .
F2 P1 F5 179.57(6) . .

loop_
_geom_bond_atom_site_label_1
_geom_bond_atom_site_label_2
_geom_bond_distance
_geom_bond_site_symmetry_2
C1 C2 1.388(2) .
C1 N1 1.390(2) .
C1 C6 1.394(2) .
C2 C3 1.381(2) .
C2 H2 0.9500 .
C3 C4 1.401(3) .
C3 H3 0.9500 .
C4 C5 1.381(3) .
C4 H4 0.9500 .
C5 C6 1.390(2) .
C5 H5 0.9500 .
C6 N2 1.394(2) .
C7 N1 1.327(2) .
C7 N2 1.329(2) .
C7 H7 0.9500 .
C8 N1 1.464(2) .
C8 H8A 0.9800 .
C8 H8B 0.9800 .
C8 H8C 0.9800 .
C9 N2 1.467(2) .
C9 C10 1.517(2) .
C9 H9A 0.9900 .
C9 H9B 0.9900 .
C10 C11 1.515(2) .
C10 H10A 0.9900 .
C10 H10B 0.9900 .
C11 H11A 0.9800 .
C11 H11B 0.9800 .
C11 H11C 0.9800 .
F1 P1 1.5956(12) .
F2 P1 1.5983(12) .
F3 P1 1.5946(12) .
F4 P1 1.5918(12) .
F5 P1 1.6023(12) .
F6 P1 1.5942(12) .
